data_7249068
loop_
_publ_author_name
'Stati, Dumitru'
'van Leusen, Jan'
'Kravtsov, Victor Ch.'
'Kr\"amer, Karl'
'Liu, Shi-Xia'
'Decurtins, Silvio'
'K\"ogerler, Paul'
'Baca, Svetlana G.'

_publ_section_title
;
 Hexadecanuclear isobutyrate nanoclusters with a {CoII14CoIII2} core
;
_journal_issue 32
_journal_name_full CrystEngComm
_journal_page_first 4264
_journal_page_last 4271
_journal_paper_doi 10.1039/D4CE00637B
_journal_volume 26
_journal_year 2024
_chemical_formula_sum 'C102 H205 Co16 N O66'
_chemical_formula_weight 3444.54
_space_group_crystal_system monoclinic
_space_group_IT_number 14
_space_group_name_Hall '-P 2ybc'
_space_group_name_H-M_alt 'P 1 21/c 1'
_atom_sites_solution_hydrogens mixed
_audit_creation_method SHELXL-2014/7
_audit_update_record
;
2024-06-18 deposited with the CCDC.	2024-07-17 downloaded from the CCDC.
;
_cell_angle_alpha 90
_cell_angle_beta 93.527(3)
_cell_angle_gamma 90
_cell_formula_units_Z 2
_cell_length_a 19.4844(5)
_cell_length_b 19.7970(6)
_cell_length_c 20.2908(10)
_cell_measurement_reflns_used 4473
_cell_measurement_temperature 293(2)
_cell_measurement_theta_max 26.5090
_cell_measurement_theta_min 3.1490
_cell_volume 7812.0(5)
_computing_cell_refinement
;
CrysAlisPro, Agilent Technologies,
Version 1.171.37.35 (release 13-08-2014 CrysAlis171 .NET)
(compiled Aug 13 2014,18:06:01)
;
_computing_data_collection
;
CrysAlisPro, Agilent Technologies,
Version 1.171.37.35 (release 13-08-2014 CrysAlis171 .NET)
(compiled Aug 13 2014,18:06:01)
;
_computing_data_reduction
;
CrysAlisPro, Agilent Technologies,
Version 1.171.37.35 (release 13-08-2014 CrysAlis171 .NET)
(compiled Aug 13 2014,18:06:01)
;
_computing_structure_refinement 'SHELXL-2014/7 (Sheldrick, 2014)'
_computing_structure_solution 'SHELXS-97 (Sheldrick, 2008)'
_diffrn_ambient_temperature 293(2)
_diffrn_detector_area_resol_mean 15.9914
_diffrn_measured_fraction_theta_full 0.992
_diffrn_measured_fraction_theta_max 0.992
_diffrn_measurement_device_type 'Xcalibur, Eos'
_diffrn_measurement_method '\w scans'
_diffrn_radiation_type MoK\a
_diffrn_radiation_wavelength 0.71073
_diffrn_reflns_av_R_equivalents 0.0525
_diffrn_reflns_av_unetI/netI 0.1068
_diffrn_reflns_Laue_measured_fraction_full 0.992
_diffrn_reflns_Laue_measured_fraction_max 0.992
_diffrn_reflns_limit_h_max 23
_diffrn_reflns_limit_h_min -20
_diffrn_reflns_limit_k_max 23
_diffrn_reflns_limit_k_min -21
_diffrn_reflns_limit_l_max 24
_diffrn_reflns_limit_l_min -14
_diffrn_reflns_number 27514
_diffrn_reflns_point_group_measured_fraction_full 0.992
_diffrn_reflns_point_group_measured_fraction_max 0.992
_diffrn_reflns_theta_full 25.049
_diffrn_reflns_theta_max 25.049
_diffrn_reflns_theta_min 2.996
_exptl_absorpt_coefficient_mu 1.731
_exptl_absorpt_correction_T_max 1.00000
_exptl_absorpt_correction_T_min 0.88635
_exptl_absorpt_correction_type multi-scan
_exptl_absorpt_process_details
;
CrysAlisPro, Agilent Technologies,
Version 1.171.37.35 (release 13-08-2014 CrysAlis171 .NET)
(compiled Aug 13 2014,18:06:01)
Empirical absorption correction using spherical harmonics,
 implemented in SCALE3 ABSPACK scaling algorithm.
;
_exptl_crystal_colour brown-pink
_exptl_crystal_density_diffrn 1.464
_exptl_crystal_description prizm
_exptl_crystal_F_000 3568
_exptl_crystal_size_max 0.300
_exptl_crystal_size_mid 0.200
_exptl_crystal_size_min 0.100
_refine_diff_density_max 0.755
_refine_diff_density_min -0.473
_refine_diff_density_rms 0.087
_refine_ls_extinction_method none
_refine_ls_goodness_of_fit_ref 1.000
_refine_ls_hydrogen_treatment mixed
_refine_ls_matrix_type full
_refine_ls_number_parameters 1030
_refine_ls_number_reflns 13746
_refine_ls_number_restraints 801
_refine_ls_restrained_S_all 1.001
_refine_ls_R_factor_all 0.1348
_refine_ls_R_factor_gt 0.0630
_refine_ls_shift/su_max 0.001
_refine_ls_shift/su_mean 0.000
_refine_ls_structure_factor_coef Fsqd
_refine_ls_weighting_details 'w=1/[\s^2^(Fo^2^)+(0.0437P)^2^] where P=(Fo^2^+2Fc^2^)/3'
_refine_ls_weighting_scheme calc
_refine_ls_wR_factor_gt 0.1209
_refine_ls_wR_factor_ref 0.1436
_reflns_Friedel_coverage 0.000
_reflns_number_gt 7171
_reflns_number_total 13746
_reflns_threshold_expression 'I > 2\s(I)'
_cod_data_source_file d4ce00637b2.cif
_cod_data_source_block v_4239_sd_v1_sq
_cod_depositor_comments 'Adding full bibliography for 7249068--7249069.cif.'
_cod_original_sg_symbol_H-M 'P 21/c'
_cod_database_code 7249068
_shelx_shelxl_version_number 2014/7
_shelx_space_group_comment
;
The symmetry employed for this shelxl refinement is uniquely defined
by the following loop, which should always be used as a source of
symmetry information in preference to the above space-group names.
They are only intended as comments.
;
_shelx_estimated_absorpt_t_min 0.625
_shelx_estimated_absorpt_t_max 0.846

loop_
_space_group_symop_operation_xyz
'x, y, z'
'-x, y+1/2, -z+1/2'
'-x, -y, -z'
'x, -y-1/2, z-1/2'

loop_
_atom_site_label
_atom_site_type_symbol
_atom_site_fract_x
_atom_site_fract_y
_atom_site_fract_z
_atom_site_U_iso_or_equiv
_atom_site_adp_type
_atom_site_occupancy
_atom_site_site_symmetry_order
_atom_site_calc_flag
_atom_site_refinement_flags_posn
_atom_site_refinement_flags_adp
_atom_site_refinement_flags_occupancy
_atom_site_disorder_assembly
_atom_site_disorder_group
Co1 Co 0.77237(3) 0.56182(3) 0.62072(4) 0.0370(2) Uani 1 1 d . . . . .
Co2 Co 0.81129(4) 0.44738(4) 0.71939(4) 0.0504(3) Uani 1 1 d D . . . .
Co3 Co 0.89528(4) 0.57585(4) 0.72610(4) 0.0492(2) Uani 1 1 d . . . . .
Co4 Co 0.85889(4) 0.69414(4) 0.62869(4) 0.0485(2) Uani 1 1 d . . . . .
Co5 Co 0.74097(4) 0.68222(4) 0.52624(4) 0.0485(2) Uani 1 1 d D . . . .
Co6 Co 0.64998(3) 0.55047(4) 0.51502(4) 0.0419(2) Uani 1 1 d . . . . .
Co7 Co 0.69103(4) 0.42813(4) 0.60838(4) 0.0456(2) Uani 1 1 d . . . . .
Co8 Co 0.51370(4) 0.43231(4) 0.53650(4) 0.0489(3) Uani 1 1 d . . . . .
C1 C 0.8706(3) 0.5020(4) 0.8480(4) 0.0657(19) Uani 1 1 d . U . . .
C2 C 0.8852(5) 0.4922(4) 0.9219(4) 0.101(3) Uani 1 1 d D U . . .
H2 H 0.8685 0.5336 0.9420 0.121 Uiso 0.579(9) 1 calc R U P A 1
H2' H 0.9261 0.5185 0.9360 0.121 Uiso 0.421(9) 1 calc R U P A 2
C3 C 0.8464(10) 0.4364(8) 0.9527(8) 0.139(6) Uani 0.579(9) 1 d D U P A 1
H3A H 0.7986 0.4397 0.9388 0.209 Uiso 0.579(9) 1 calc R U P A 1
H3B H 0.8640 0.3936 0.9392 0.209 Uiso 0.579(9) 1 calc R U P A 1
H3C H 0.8518 0.4401 0.9999 0.209 Uiso 0.579(9) 1 calc R U P A 1
C3' C 0.8248(10) 0.5209(12) 0.9542(11) 0.148(6) Uani 0.421(9) 1 d D U P A 2
H3'1 H 0.8195 0.5676 0.9424 0.221 Uiso 0.421(9) 1 calc R U P A 2
H3'2 H 0.7840 0.4965 0.9395 0.221 Uiso 0.421(9) 1 calc R U P A 2
H3'3 H 0.8319 0.5168 1.0012 0.221 Uiso 0.421(9) 1 calc R U P A 2
C4 C 0.9603(6) 0.4906(9) 0.9412(8) 0.156(6) Uani 0.579(9) 1 d D U P A 1
H4A H 0.9827 0.5272 0.9203 0.233 Uiso 0.579(9) 1 calc R U P A 1
H4B H 0.9672 0.4950 0.9883 0.233 Uiso 0.579(9) 1 calc R U P A 1
H4C H 0.9794 0.4485 0.9276 0.233 Uiso 0.579(9) 1 calc R U P A 1
C4' C 0.8995(14) 0.4194(7) 0.9360(13) 0.145(7) Uani 0.421(9) 1 d D U P A 2
H4'1 H 0.9390 0.4054 0.9134 0.218 Uiso 0.421(9) 1 calc R U P A 2
H4'2 H 0.9084 0.4131 0.9826 0.218 Uiso 0.421(9) 1 calc R U P A 2
H4'3 H 0.8604 0.3928 0.9209 0.218 Uiso 0.421(9) 1 calc R U P A 2
C5 C 0.9695(3) 0.4332(4) 0.7144(4) 0.067(2) Uani 1 1 d D U . . .
C6 C 1.0405(6) 0.4660(8) 0.7193(7) 0.079(4) Uani 0.570(10) 1 d D U P B 1
H6 H 1.0367 0.5097 0.6967 0.095 Uiso 0.570(10) 1 calc R U P B 1
C7 C 1.0552(8) 0.4796(9) 0.7927(7) 0.113(4) Uani 0.570(10) 1 d D U P B 1
H7A H 1.0995 0.5005 0.7997 0.170 Uiso 0.570(10) 1 calc R U P B 1
H7B H 1.0206 0.5093 0.8080 0.170 Uiso 0.570(10) 1 calc R U P B 1
H7C H 1.0546 0.4378 0.8166 0.170 Uiso 0.570(10) 1 calc R U P B 1
C8 C 1.0986(8) 0.4263(8) 0.6893(10) 0.098(4) Uani 0.570(10) 1 d D U P B 1
H8A H 1.0871 0.4189 0.6431 0.148 Uiso 0.570(10) 1 calc R U P B 1
H8B H 1.1406 0.4516 0.6946 0.148 Uiso 0.570(10) 1 calc R U P B 1
H8C H 1.1043 0.3836 0.7113 0.148 Uiso 0.570(10) 1 calc R U P B 1
C6' C 1.0310(8) 0.4598(11) 0.7551(9) 0.078(4) Uani 0.430(10) 1 d D U P B 2
H6' H 1.0207 0.5054 0.7703 0.094 Uiso 0.430(10) 1 calc R U P B 2
C7' C 1.0544(9) 0.4168(10) 0.8147(9) 0.108(5) Uani 0.430(10) 1 d D U P B 2
H7'1 H 1.0936 0.4376 0.8374 0.162 Uiso 0.430(10) 1 calc R U P B 2
H7'2 H 1.0177 0.4134 0.8440 0.162 Uiso 0.430(10) 1 calc R U P B 2
H7'3 H 1.0666 0.3725 0.8002 0.162 Uiso 0.430(10) 1 calc R U P B 2
C8' C 1.0877(12) 0.4638(12) 0.7082(13) 0.108(5) Uani 0.430(10) 1 d D U P B 2
H8'1 H 1.1288 0.4805 0.7312 0.162 Uiso 0.430(10) 1 calc R U P B 2
H8'2 H 1.0963 0.4197 0.6909 0.162 Uiso 0.430(10) 1 calc R U P B 2
H8'3 H 1.0743 0.4939 0.6725 0.162 Uiso 0.430(10) 1 calc R U P B 2
C9 C 1.0012(3) 0.6704(4) 0.6842(4) 0.0641(19) Uani 1 1 d . U . . .
C10 C 1.0748(4) 0.6988(5) 0.6957(5) 0.127(4) Uani 1 1 d D U . . .
H10 H 1.0935 0.6639 0.6676 0.153 Uiso 0.55(2) 1 calc R U P C 1
H10' H 1.0753 0.7206 0.7391 0.153 Uiso 0.45(2) 1 calc R U P C 2
C11 C 1.1105(11) 0.6708(12) 0.7544(12) 0.142(9) Uani 0.55(2) 1 d D U P C 1
H11A H 1.0830 0.6359 0.7722 0.213 Uiso 0.55(2) 1 calc R U P C 1
H11B H 1.1538 0.6523 0.7431 0.213 Uiso 0.55(2) 1 calc R U P C 1
H11C H 1.1184 0.7058 0.7867 0.213 Uiso 0.55(2) 1 calc R U P C 1
C11' C 1.1269(10) 0.6473(11) 0.7027(19) 0.142(9) Uani 0.45(2) 1 d D U P C 2
H11D H 1.1127 0.6131 0.7325 0.212 Uiso 0.45(2) 1 calc R U P C 2
H11E H 1.1335 0.6274 0.6604 0.212 Uiso 0.45(2) 1 calc R U P C 2
H11F H 1.1693 0.6670 0.7199 0.212 Uiso 0.45(2) 1 calc R U P C 2
C12 C 1.0933(4) 0.7509(5) 0.6519(6) 0.167(5) Uani 1 1 d . U . . .
H12A H 1.0575 0.7843 0.6485 0.250 Uiso 1 1 calc R U . . .
H12B H 1.1354 0.7717 0.6686 0.250 Uiso 1 1 calc R U . . .
H12C H 1.0996 0.7320 0.6091 0.250 Uiso 1 1 calc R U . . .
C13 C 0.7776(3) 0.8132(3) 0.5924(4) 0.076(2) Uani 1 1 d D U . . .
C14 C 0.7643(8) 0.8902(5) 0.6018(9) 0.106(5) Uani 0.653(12) 1 d D U P D 1
H14 H 0.8033 0.9162 0.5872 0.128 Uiso 0.653(12) 1 calc R U P D 1
C15 C 0.7547(9) 0.9045(8) 0.6733(9) 0.169(6) Uani 0.653(12) 1 d D U P D 1
H15A H 0.7948 0.8903 0.6995 0.254 Uiso 0.653(12) 1 calc R U P D 1
H15B H 0.7477 0.9520 0.6793 0.254 Uiso 0.653(12) 1 calc R U P D 1
H15C H 0.7153 0.8802 0.6869 0.254 Uiso 0.653(12) 1 calc R U P D 1
C16 C 0.6978(9) 0.9146(7) 0.5660(11) 0.145(6) Uani 0.653(12) 1 d D U P D 1
H16A H 0.6999 0.9072 0.5194 0.218 Uiso 0.653(12) 1 calc R U P D 1
H16B H 0.6596 0.8902 0.5818 0.218 Uiso 0.653(12) 1 calc R U P D 1
H16C H 0.6920 0.9620 0.5741 0.218 Uiso 0.653(12) 1 calc R U P D 1
C14' C 0.7835(16) 0.8908(9) 0.5746(15) 0.115(5) Uani 0.347(12) 1 d D U P D 2
H14' H 0.8284 0.9123 0.5839 0.138 Uiso 0.347(12) 1 calc R U P D 2
C15' C 0.7271(17) 0.9107(17) 0.6174(18) 0.155(6) Uani 0.347(12) 1 d D U P D 2
H15D H 0.7409 0.9014 0.6627 0.233 Uiso 0.347(12) 1 calc R U P D 2
H15E H 0.7179 0.9581 0.6121 0.233 Uiso 0.347(12) 1 calc R U P D 2
H15F H 0.6864 0.8855 0.6048 0.233 Uiso 0.347(12) 1 calc R U P D 2
C16' C 0.7428(18) 0.9127(12) 0.5120(17) 0.143(7) Uani 0.347(12) 1 d D U P D 2
H16D H 0.7695 0.9046 0.4745 0.214 Uiso 0.347(12) 1 calc R U P D 2
H16E H 0.7008 0.8873 0.5072 0.214 Uiso 0.347(12) 1 calc R U P D 2
H16F H 0.7323 0.9599 0.5146 0.214 Uiso 0.347(12) 1 calc R U P D 2
C17 C 0.8839(3) 0.7160(3) 0.4760(4) 0.0560(18) Uani 1 1 d . U . . .
C18 C 0.9542(3) 0.7482(4) 0.4934(4) 0.081(2) Uani 1 1 d . U . . .
H18 H 0.9620 0.7481 0.5416 0.097 Uiso 1 1 calc R U . . .
C19 C 1.0110(4) 0.7121(4) 0.4655(5) 0.124(3) Uani 1 1 d . U . . .
H19A H 1.0111 0.6660 0.4802 0.186 Uiso 1 1 calc R U . . .
H19B H 1.0054 0.7133 0.4182 0.186 Uiso 1 1 calc R U . . .
H19C H 1.0537 0.7331 0.4798 0.186 Uiso 1 1 calc R U . . .
C20 C 0.9539(5) 0.8204(4) 0.4705(6) 0.194(6) Uani 1 1 d . U . . .
H20A H 0.9166 0.8441 0.4889 0.291 Uiso 1 1 calc R U . . .
H20B H 0.9967 0.8415 0.4848 0.291 Uiso 1 1 calc R U . . .
H20C H 0.9483 0.8217 0.4232 0.291 Uiso 1 1 calc R U . . .
C21 C 0.5823(3) 0.6878(3) 0.5035(3) 0.0566(18) Uani 1 1 d . U . . .
C22 C 0.5761(4) 0.7633(3) 0.5187(4) 0.081(2) Uani 1 1 d . U . . .
H22 H 0.6217 0.7804 0.5334 0.097 Uiso 1 1 calc R U . . .
C23 C 0.5516(6) 0.8008(4) 0.4576(6) 0.196(5) Uani 1 1 d . U . . .
H23A H 0.5040 0.7906 0.4471 0.294 Uiso 1 1 calc R U . . .
H23B H 0.5783 0.7875 0.4216 0.294 Uiso 1 1 calc R U . . .
H23C H 0.5568 0.8485 0.4650 0.294 Uiso 1 1 calc R U . . .
C24 C 0.5312(6) 0.7724(5) 0.5708(6) 0.205(5) Uani 1 1 d . U . . .
H24A H 0.5271 0.8197 0.5802 0.308 Uiso 1 1 calc R U . . .
H24B H 0.5496 0.7493 0.6096 0.308 Uiso 1 1 calc R U . . .
H24C H 0.4867 0.7544 0.5577 0.308 Uiso 1 1 calc R U . . .
C25 C 0.6022(3) 0.5585(3) 0.3713(4) 0.0633(19) Uani 1 1 d . U . . .
C26 C 0.6204(4) 0.5709(5) 0.3010(5) 0.110(3) Uani 1 1 d D U . . .
H26 H 0.5932 0.5384 0.2738 0.132 Uiso 0.320(9) 1 calc R U P E 1
H26' H 0.6702 0.5695 0.2966 0.132 Uiso 0.680(9) 1 calc R U P E 2
C27 C 0.5906(6) 0.6398(6) 0.2837(6) 0.192(5) Uani 1 1 d . U . . .
H27A H 0.5771 0.6413 0.2374 0.288 Uiso 1 1 calc R U . . .
H27B H 0.6247 0.6739 0.2939 0.288 Uiso 1 1 calc R U . . .
H27C H 0.5512 0.6479 0.3088 0.288 Uiso 1 1 calc R U . . .
C28 C 0.6952(10) 0.5543(14) 0.2912(13) 0.125(9) Uani 0.320(9) 1 d D U P E 1
H28A H 0.7049 0.5627 0.2461 0.187 Uiso 0.320(9) 1 calc R U P E 1
H28B H 0.7243 0.5821 0.3199 0.187 Uiso 0.320(9) 1 calc R U P E 1
H28C H 0.7037 0.5076 0.3015 0.187 Uiso 0.320(9) 1 calc R U P E 1
C28' C 0.5826(6) 0.5357(7) 0.2462(6) 0.126(5) Uani 0.680(9) 1 d D U P E 2
H28D H 0.6004 0.5491 0.2051 0.189 Uiso 0.680(9) 1 calc R U P E 2
H28E H 0.5880 0.4878 0.2518 0.189 Uiso 0.680(9) 1 calc R U P E 2
H28F H 0.5347 0.5471 0.2459 0.189 Uiso 0.680(9) 1 calc R U P E 2
C29 C 0.6424(3) 0.4085(3) 0.4637(3) 0.0585(17) Uani 1 1 d D U . . .
C30 C 0.6792(8) 0.3775(7) 0.4087(6) 0.107(3) Uani 0.720(7) 1 d D U P F 1
H30 H 0.7063 0.4154 0.3932 0.128 Uiso 0.720(7) 1 calc R U P F 1
C31 C 0.7317(6) 0.3287(6) 0.4290(6) 0.121(3) Uani 0.720(7) 1 d D U P F 1
H31A H 0.7572 0.3448 0.4679 0.181 Uiso 0.720(7) 1 calc R U P F 1
H31B H 0.7105 0.2863 0.4386 0.181 Uiso 0.720(7) 1 calc R U P F 1
H31C H 0.7623 0.3226 0.3942 0.181 Uiso 0.720(7) 1 calc R U P F 1
C32 C 0.6354(6) 0.3598(6) 0.3494(6) 0.119(3) Uani 0.720(7) 1 d D U P F 1
H32A H 0.6025 0.3952 0.3401 0.179 Uiso 0.720(7) 1 calc R U P F 1
H32B H 0.6635 0.3545 0.3125 0.179 Uiso 0.720(7) 1 calc R U P F 1
H32C H 0.6117 0.3183 0.3569 0.179 Uiso 0.720(7) 1 calc R U P F 1
C30' C 0.683(2) 0.3734(13) 0.4140(17) 0.110(3) Uani 0.280(7) 1 d D U P F 2
H30' H 0.7265 0.3676 0.4404 0.132 Uiso 0.280(7) 1 calc R U P F 2
C31' C 0.7072(15) 0.4150(14) 0.3610(14) 0.115(4) Uani 0.280(7) 1 d D U P F 2
H31D H 0.7179 0.4594 0.3776 0.173 Uiso 0.280(7) 1 calc R U P F 2
H31E H 0.7476 0.3950 0.3445 0.173 Uiso 0.280(7) 1 calc R U P F 2
H31F H 0.6719 0.4180 0.3260 0.173 Uiso 0.280(7) 1 calc R U P F 2
C32' C 0.6616(15) 0.3028(14) 0.4088(16) 0.115(4) Uani 0.280(7) 1 d D U P F 2
H32D H 0.6481 0.2873 0.4509 0.172 Uiso 0.280(7) 1 calc R U P F 2
H32E H 0.6235 0.2988 0.3767 0.172 Uiso 0.280(7) 1 calc R U P F 2
H32F H 0.6992 0.2758 0.3952 0.172 Uiso 0.280(7) 1 calc R U P F 2
C33 C 0.6973(4) 0.2762(3) 0.5949(5) 0.094(3) Uani 1 1 d D U . . .
C34 C 0.7360(15) 0.2089(11) 0.592(3) 0.143(7) Uani 0.409(13) 1 d D U P G 1
H34 H 0.7199 0.1906 0.5487 0.172 Uiso 0.409(13) 1 calc R U P G 1
C35 C 0.8154(13) 0.217(3) 0.585(2) 0.200(12) Uani 0.409(13) 1 d D U P G 1
H35A H 0.8363 0.1733 0.5835 0.300 Uiso 0.409(13) 1 calc R U P G 1
H35B H 0.8233 0.2415 0.5456 0.300 Uiso 0.409(13) 1 calc R U P G 1
H35C H 0.8351 0.2415 0.6227 0.300 Uiso 0.409(13) 1 calc R U P G 1
C36 C 0.7025(15) 0.1604(11) 0.6420(17) 0.176(8) Uani 0.409(13) 1 d D U P G 1
H36A H 0.7250 0.1173 0.6419 0.264 Uiso 0.409(13) 1 calc R U P G 1
H36B H 0.7073 0.1796 0.6855 0.264 Uiso 0.409(13) 1 calc R U P G 1
H36C H 0.6545 0.1548 0.6292 0.264 Uiso 0.409(13) 1 calc R U P G 1
C34' C 0.7394(11) 0.2118(7) 0.6105(18) 0.144(6) Uani 0.591(13) 1 d D U P G 2
H34' H 0.7573 0.2039 0.6561 0.173 Uiso 0.591(13) 1 calc R U P G 2
C35' C 0.7910(12) 0.2114(19) 0.5542(13) 0.203(11) Uani 0.591(13) 1 d D U P G 2
H35D H 0.8204 0.1726 0.5591 0.305 Uiso 0.591(13) 1 calc R U P G 2
H35E H 0.7657 0.2096 0.5121 0.305 Uiso 0.591(13) 1 calc R U P G 2
H35F H 0.8183 0.2518 0.5568 0.305 Uiso 0.591(13) 1 calc R U P G 2
C36' C 0.7034(10) 0.1519(6) 0.5712(13) 0.174(8) Uani 0.591(13) 1 d D U P G 2
H36D H 0.7287 0.1110 0.5801 0.261 Uiso 0.591(13) 1 calc R U P G 2
H36E H 0.6573 0.1467 0.5848 0.261 Uiso 0.591(13) 1 calc R U P G 2
H36F H 0.7021 0.1615 0.5248 0.261 Uiso 0.591(13) 1 calc R U P G 2
C37 C 0.6579(4) 0.4136(4) 0.7528(4) 0.076(2) Uani 1 1 d . U . . .
C38 C 0.6750(4) 0.4127(4) 0.8261(4) 0.093(2) Uani 1 1 d . U . . .
H38 H 0.7163 0.4404 0.8344 0.111 Uiso 1 1 calc R U . . .
C39 C 0.6928(6) 0.3447(5) 0.8471(6) 0.205(6) Uani 1 1 d . U . . .
H39A H 0.6525 0.3166 0.8430 0.307 Uiso 1 1 calc R U . . .
H39B H 0.7105 0.3454 0.8923 0.307 Uiso 1 1 calc R U . . .
H39C H 0.7271 0.3269 0.8199 0.307 Uiso 1 1 calc R U . . .
C40 C 0.6183(5) 0.4445(7) 0.8654(5) 0.202(6) Uani 1 1 d . U . . .
H40A H 0.5795 0.4146 0.8650 0.303 Uiso 1 1 calc R U . . .
H40B H 0.6043 0.4868 0.8455 0.303 Uiso 1 1 calc R U . . .
H40C H 0.6355 0.4521 0.9101 0.303 Uiso 1 1 calc R U . . .
C41 C 0.7338(3) 0.6585(3) 0.7468(3) 0.0558(17) Uani 1 1 d . U . . .
C42 C 0.7416(3) 0.5816(3) 0.7549(3) 0.0526(16) Uani 1 1 d . U . . .
H42A H 0.7559 0.5718 0.8005 0.063 Uiso 1 1 calc R U . . .
H42B H 0.6971 0.5606 0.7455 0.063 Uiso 1 1 calc R U . . .
C43 C 0.7980(3) 0.6960(3) 0.7728(3) 0.0654(19) Uani 1 1 d . U . . .
H43A H 0.7891 0.7442 0.7707 0.078 Uiso 1 1 calc R U . . .
H43B H 0.8078 0.6841 0.8188 0.078 Uiso 1 1 calc R U . . .
C44 C 0.7108(3) 0.6777(3) 0.6757(3) 0.0537(16) Uani 1 1 d . U . . .
H44A H 0.6660 0.6580 0.6648 0.064 Uiso 1 1 calc R U . . .
H44B H 0.7059 0.7264 0.6731 0.064 Uiso 1 1 calc R U . . .
C45 C 0.6764(3) 0.6805(3) 0.7912(4) 0.081(2) Uani 1 1 d . U . . .
H45A H 0.6889 0.6683 0.8361 0.122 Uiso 1 1 calc R U . . .
H45B H 0.6342 0.6583 0.7770 0.122 Uiso 1 1 calc R U . . .
H45C H 0.6703 0.7285 0.7881 0.122 Uiso 1 1 calc R U . . .
C46 C 0.8644(3) 0.5064(3) 0.5284(3) 0.0477(16) Uani 1 1 d . U . . .
C47 C 0.9061(3) 0.5553(3) 0.5735(3) 0.0464(15) Uani 1 1 d . U . . .
H47A H 0.9443 0.5310 0.5954 0.056 Uiso 1 1 calc R U . . .
H47B H 0.9252 0.5904 0.5467 0.056 Uiso 1 1 calc R U . . .
C48 C 0.8066(3) 0.5439(3) 0.4876(3) 0.0476(16) Uani 1 1 d . U . . .
H48A H 0.8270 0.5784 0.4610 0.057 Uiso 1 1 calc R U . . .
H48B H 0.7828 0.5122 0.4578 0.057 Uiso 1 1 calc R U . . .
C49 C 0.8384(3) 0.4484(3) 0.5672(3) 0.0463(15) Uani 1 1 d . U . . .
H49A H 0.8155 0.4166 0.5368 0.056 Uiso 1 1 calc R U . . .
H49B H 0.8775 0.4253 0.5890 0.056 Uiso 1 1 calc R U . . .
C50 C 0.9125(3) 0.4772(3) 0.4784(3) 0.0654(19) Uani 1 1 d . U . . .
H50A H 0.9472 0.4500 0.5012 0.098 Uiso 1 1 calc R U . . .
H50B H 0.9340 0.5134 0.4559 0.098 Uiso 1 1 calc R U . . .
H50C H 0.8864 0.4498 0.4468 0.098 Uiso 1 1 calc R U . . .
C51 C 0.4493(11) 0.7421(10) 0.7916(11) 0.169(9) Uani 0.5 1 d . U P . .
H51A H 0.4449 0.7691 0.7523 0.253 Uiso 0.5 1 calc R U P . .
H51B H 0.4785 0.7648 0.8243 0.253 Uiso 0.5 1 calc R U P . .
H51C H 0.4048 0.7353 0.8082 0.253 Uiso 0.5 1 calc R U P . .
C52 C 0.4764(9) 0.6834(12) 0.7779(11) 0.125(8) Uani 0.5 1 d . U P . .
N1 N 0.4948(8) 0.6361(10) 0.7738(11) 0.189(11) Uani 0.5 1 d D . P . .
O1 O 0.67878(15) 0.53321(16) 0.61497(17) 0.0383(9) Uani 1 1 d . . . . .
H1 H 0.6532 0.5479 0.6429 0.046 Uiso 1 1 calc R U . . .
O2 O 0.55335(16) 0.52819(17) 0.53512(19) 0.0443(10) Uani 1 1 d . . . . .
H2A H 0.5455 0.5466 0.5706 0.053 Uiso 1 1 calc DR U . . .
O3 O 0.58861(16) 0.39218(17) 0.6058(2) 0.0538(12) Uani 1 1 d . . . . .
H3D H 0.5740 0.3982 0.6440 0.065 Uiso 1 1 calc R U . . .
H3E H 0.5900 0.3498 0.5995 0.065 Uiso 1 1 calc R U . . .
O4 O 0.8365(2) 0.4572(2) 0.8170(2) 0.0680(13) Uani 1 1 d . . . . .
O5 O 0.8943(2) 0.5556(2) 0.8227(2) 0.0643(13) Uani 1 1 d . . . . .
O6 O 0.91724(18) 0.47288(18) 0.7084(2) 0.0523(11) Uani 1 1 d . . . . .
O7 O 0.9650(2) 0.3715(2) 0.7043(2) 0.0728(15) Uani 1 1 d . . . . .
O8 O 0.98670(19) 0.6174(2) 0.7151(2) 0.0633(13) Uani 1 1 d . . . . .
O9 O 0.9604(2) 0.7043(2) 0.6463(2) 0.0657(13) Uani 1 1 d . . . . .
O10 O 0.8248(2) 0.78986(19) 0.6297(2) 0.0703(14) Uani 1 1 d . . . . .
O11 O 0.73983(19) 0.78113(19) 0.5500(2) 0.0674(14) Uani 1 1 d . U . . .
O12 O 0.84956(18) 0.69532(19) 0.5242(2) 0.0501(11) Uani 1 1 d . . . . .
O13 O 0.8644(2) 0.7099(2) 0.4173(2) 0.0692(14) Uani 1 1 d . . . . .
O14 O 0.63654(17) 0.65630(17) 0.52684(19) 0.0474(11) Uani 1 1 d . . . . .
O15 O 0.46587(19) 0.33963(18) 0.5282(2) 0.0649(14) Uani 1 1 d . . . . .
O16 O 0.65103(18) 0.56517(19) 0.4152(2) 0.0533(11) Uani 1 1 d . . . . .
O17 O 0.45756(19) 0.4582(2) 0.6185(2) 0.0607(12) Uani 1 1 d D . . . .
O18 O 0.67850(18) 0.44448(17) 0.5063(2) 0.0466(10) Uani 1 1 d . . . . .
O19 O 0.57965(19) 0.39972(19) 0.4640(2) 0.0614(13) Uani 1 1 d . . . . .
O20 O 0.7299(2) 0.33071(19) 0.6052(2) 0.0625(13) Uani 1 1 d . . . . .
O21 O 0.6351(3) 0.2744(2) 0.5821(3) 0.111(2) Uani 1 1 d . . . . .
O22 O 0.70369(19) 0.42588(18) 0.7127(2) 0.0512(11) Uani 1 1 d . . . . .
O23 O 0.5978(2) 0.4013(3) 0.7328(3) 0.107(2) Uani 1 1 d . . . . .
O24 O 0.8304(2) 0.34758(19) 0.7052(2) 0.0676(14) Uani 1 1 d D . . . .
H24D H 0.8734(11) 0.3429(14) 0.710(3) 0.101 Uiso 1 1 d D U . . .
H24E H 0.812(3) 0.3373(15) 0.6679(18) 0.101 Uiso 1 1 d D U . . .
O25 O 0.7298(2) 0.6861(2) 0.4242(2) 0.0679(13) Uani 1 1 d D . . . .
H25D H 0.712(3) 0.6490(18) 0.4103(12) 0.102 Uiso 1 1 d D U . . .
H25E H 0.7704(13) 0.692(3) 0.4105(11) 0.102 Uiso 1 1 d D U . . .
O26 O 0.78959(17) 0.55206(17) 0.71351(18) 0.0404(10) Uani 1 1 d . . . . .
O27 O 0.85745(18) 0.68111(18) 0.73645(19) 0.0517(11) Uani 1 1 d . . . . .
H27 H 0.8899 0.7036 0.7534 0.062 Uiso 1 1 calc R U . . .
O28 O 0.75691(16) 0.65640(16) 0.62772(19) 0.0408(10) Uani 1 1 d . . . . .
O29 O 0.86672(16) 0.58625(17) 0.62248(18) 0.0404(10) Uani 1 1 d . . . . .
O30 O 0.75756(16) 0.57508(16) 0.52812(18) 0.0377(9) Uani 1 1 d . . . . .
O31 O 0.79164(16) 0.46740(16) 0.61599(18) 0.0383(10) Uani 1 1 d . . . . .
O32 O 0.5598(2) 0.5543(3) 0.6825(3) 0.1059(19) Uani 1 1 d D . . . .
H32J H 0.539(3) 0.5895(19) 0.695(2) 0.159 Uiso 1 1 d D U . . .
H32H H 0.530(3) 0.522(2) 0.6722(10) 0.159 Uiso 1 1 d D U . . .
O33 O 0.9378(3) 0.7639(2) 0.8037(3) 0.0817(16) Uani 1 1 d D . . . .
H33A H 0.909(3) 0.774(3) 0.833(3) 0.123 Uiso 1 1 d D U . . .
H33B H 0.955(2) 0.799(2) 0.786(2) 0.123 Uiso 1 1 d D U . . .

loop_
_atom_site_aniso_label
_atom_site_aniso_U_11
_atom_site_aniso_U_22
_atom_site_aniso_U_33
_atom_site_aniso_U_23
_atom_site_aniso_U_13
_atom_site_aniso_U_12
Co1 0.0234(4) 0.0450(5) 0.0423(6) -0.0020(4) -0.0022(3) 0.0002(3)
Co2 0.0390(5) 0.0532(5) 0.0573(7) 0.0029(5) -0.0116(4) 0.0017(4)
Co3 0.0358(5) 0.0578(5) 0.0524(7) -0.0035(4) -0.0090(4) -0.0026(4)
Co4 0.0328(4) 0.0539(5) 0.0576(7) -0.0033(5) -0.0054(4) -0.0063(4)
Co5 0.0320(4) 0.0528(5) 0.0597(7) 0.0070(5) -0.0057(4) -0.0058(4)
Co6 0.0248(4) 0.0505(5) 0.0495(6) 0.0024(4) -0.0047(4) -0.0020(4)
Co7 0.0313(4) 0.0462(5) 0.0580(7) 0.0005(4) -0.0081(4) -0.0009(4)
Co8 0.0280(4) 0.0537(5) 0.0636(7) 0.0053(5) -0.0087(4) -0.0025(4)
C1 0.060(5) 0.077(5) 0.058(5) 0.003(4) -0.013(4) -0.005(4)
C2 0.109(6) 0.119(6) 0.072(6) 0.007(5) -0.020(5) -0.015(5)
C3 0.182(13) 0.171(13) 0.065(9) 0.027(10) 0.007(10) -0.038(11)
C3' 0.178(14) 0.196(14) 0.072(10) 0.001(12) 0.031(10) -0.011(12)
C4 0.137(9) 0.193(12) 0.128(13) 0.047(11) -0.066(10) -0.009(10)
C4' 0.154(13) 0.163(10) 0.110(14) 0.058(11) -0.061(12) 0.001(11)
C5 0.045(4) 0.070(5) 0.083(6) 0.005(4) -0.022(4) 0.005(4)
C6 0.041(5) 0.086(7) 0.106(11) -0.001(8) -0.024(7) 0.007(5)
C7 0.076(7) 0.133(10) 0.126(10) -0.015(9) -0.041(7) -0.005(8)
C8 0.051(6) 0.090(11) 0.156(11) -0.001(9) 0.011(7) -0.016(8)
C6' 0.043(6) 0.083(7) 0.105(11) -0.003(8) -0.028(7) 0.008(6)
C7' 0.077(9) 0.134(12) 0.105(10) 0.005(10) -0.059(7) 0.002(10)
C8' 0.063(7) 0.117(12) 0.142(11) -0.002(10) -0.011(8) -0.019(10)
C9 0.050(4) 0.085(5) 0.056(5) -0.012(4) -0.004(4) -0.007(4)
C10 0.060(5) 0.146(8) 0.168(10) 0.060(7) -0.050(6) -0.041(5)
C11 0.076(10) 0.159(15) 0.180(19) 0.027(13) -0.076(13) -0.038(9)
C11' 0.051(8) 0.168(14) 0.20(2) 0.015(15) -0.039(14) -0.031(8)
C12 0.088(7) 0.200(10) 0.207(13) 0.073(8) -0.032(7) -0.073(7)
C13 0.045(4) 0.059(4) 0.124(7) 0.004(4) -0.007(4) -0.010(3)
C14 0.078(10) 0.061(5) 0.177(12) -0.011(7) -0.014(9) 0.020(6)
C15 0.186(13) 0.124(9) 0.189(14) -0.061(10) -0.060(11) 0.049(9)
C16 0.163(12) 0.073(6) 0.191(16) -0.016(9) -0.063(9) 0.041(7)
C14' 0.092(10) 0.064(6) 0.184(13) -0.009(8) -0.030(9) 0.020(7)
C15' 0.173(13) 0.101(9) 0.185(15) -0.042(11) -0.039(11) 0.049(9)
C16' 0.166(16) 0.066(9) 0.188(16) -0.003(11) -0.046(12) 0.051(11)
C17 0.044(4) 0.058(4) 0.065(6) 0.004(4) -0.004(4) -0.003(3)
C18 0.051(4) 0.128(6) 0.063(6) 0.003(5) 0.000(4) -0.039(4)
C19 0.046(4) 0.159(8) 0.165(10) 0.004(7) -0.008(5) -0.004(5)
C20 0.145(9) 0.091(6) 0.349(19) -0.034(8) 0.036(10) -0.057(6)
C21 0.035(4) 0.047(3) 0.087(6) -0.003(3) -0.006(3) -0.001(3)
C22 0.065(4) 0.067(3) 0.109(5) -0.002(3) -0.014(3) -0.002(3)
C23 0.285(15) 0.074(6) 0.219(11) 0.048(7) -0.058(10) 0.002(8)
C24 0.242(14) 0.150(9) 0.234(12) -0.093(9) 0.101(10) 0.013(9)
C25 0.047(4) 0.087(5) 0.055(5) 0.002(4) -0.010(4) -0.011(4)
C26 0.074(5) 0.182(8) 0.073(6) 0.016(6) -0.001(5) -0.022(5)
C27 0.201(8) 0.207(7) 0.167(8) 0.074(6) 0.007(7) -0.014(7)
C28 0.097(10) 0.207(17) 0.074(15) -0.014(14) 0.038(10) -0.044(11)
C28' 0.097(9) 0.238(10) 0.042(7) 0.009(8) -0.004(6) -0.038(9)
C29 0.053(4) 0.062(4) 0.059(5) -0.006(3) -0.006(3) -0.003(3)
C30 0.088(5) 0.135(6) 0.097(6) -0.065(5) 0.003(4) 0.010(4)
C31 0.100(7) 0.151(7) 0.111(7) -0.073(6) 0.002(5) 0.028(5)
C32 0.108(6) 0.157(7) 0.093(7) -0.070(6) 0.000(5) 0.017(5)
C30' 0.092(6) 0.140(6) 0.096(7) -0.065(6) 0.003(5) 0.012(5)
C31' 0.105(8) 0.150(8) 0.092(8) -0.070(7) 0.016(7) 0.013(7)
C32' 0.102(8) 0.139(7) 0.102(8) -0.071(6) 0.001(7) 0.016(6)
C33 0.072(5) 0.044(4) 0.162(9) -0.011(4) -0.033(5) 0.003(4)
C34 0.103(8) 0.052(6) 0.269(18) -0.032(8) -0.035(10) 0.019(6)
C35 0.108(11) 0.156(13) 0.33(3) -0.07(2) -0.025(18) 0.050(13)
C36 0.208(14) 0.054(9) 0.26(2) -0.002(11) -0.030(16) 0.029(10)
C34' 0.104(8) 0.052(5) 0.271(18) -0.035(8) -0.037(9) 0.020(5)
C35' 0.122(14) 0.151(12) 0.33(3) -0.07(2) -0.014(17) 0.056(12)
C36' 0.206(13) 0.048(6) 0.26(2) -0.050(10) -0.029(16) 0.023(8)
C37 0.063(5) 0.098(6) 0.068(5) 0.020(4) -0.004(4) -0.013(4)
C38 0.081(4) 0.115(4) 0.081(4) 0.010(4) -0.002(3) -0.017(4)
C39 0.281(14) 0.164(8) 0.159(12) 0.093(8) -0.075(10) -0.030(8)
C40 0.127(9) 0.401(17) 0.081(8) -0.049(10) 0.029(7) 0.004(9)
C41 0.042(3) 0.062(4) 0.064(5) -0.011(4) 0.006(3) -0.003(3)
C42 0.042(4) 0.071(4) 0.044(4) -0.002(3) 0.000(3) -0.006(3)
C43 0.053(4) 0.075(4) 0.068(5) -0.015(4) 0.004(3) -0.004(3)
C44 0.037(3) 0.060(4) 0.064(4) -0.013(3) 0.006(3) -0.002(3)
C45 0.057(4) 0.108(6) 0.082(6) -0.017(5) 0.023(4) 0.012(4)
C46 0.026(3) 0.055(4) 0.061(5) -0.014(3) -0.005(3) -0.001(3)
C47 0.026(3) 0.060(4) 0.053(4) -0.005(3) 0.000(3) 0.004(3)
C48 0.034(3) 0.059(4) 0.049(4) -0.007(3) -0.003(3) -0.003(3)
C49 0.025(3) 0.058(4) 0.054(4) -0.018(3) -0.004(3) 0.010(3)
C50 0.044(4) 0.083(5) 0.069(5) -0.017(4) 0.002(3) 0.003(3)
C51 0.22(2) 0.134(16) 0.16(2) -0.032(16) 0.031(18) 0.057(15)
C52 0.061(11) 0.162(18) 0.154(19) -0.091(17) 0.012(11) 0.033(12)
N1 0.067(11) 0.187(18) 0.31(3) -0.196(19) 0.012(12) 0.024(11)
O1 0.0273(19) 0.046(2) 0.041(3) -0.0016(19) 0.0000(17) -0.0019(17)
O2 0.028(2) 0.051(2) 0.053(3) -0.002(2) -0.0059(18) 0.0001(17)
O3 0.037(2) 0.055(2) 0.069(3) 0.011(2) -0.008(2) -0.0090(19)
O4 0.061(3) 0.078(3) 0.063(4) 0.012(3) -0.016(2) -0.004(3)
O5 0.058(3) 0.074(3) 0.060(4) 0.002(3) -0.007(2) -0.007(2)
O6 0.036(2) 0.060(2) 0.060(3) -0.002(2) -0.013(2) 0.006(2)
O7 0.051(3) 0.061(3) 0.104(5) -0.001(3) -0.008(3) 0.015(2)
O8 0.037(2) 0.077(3) 0.074(4) 0.006(3) -0.011(2) -0.007(2)
O9 0.039(2) 0.074(3) 0.082(4) 0.008(3) -0.008(2) -0.013(2)
O10 0.056(3) 0.052(3) 0.101(4) -0.008(3) -0.009(3) -0.006(2)
O11 0.046(3) 0.055(3) 0.100(4) 0.013(2) -0.009(2) -0.006(2)
O12 0.037(2) 0.062(3) 0.052(3) 0.010(2) 0.000(2) -0.008(2)
O13 0.052(3) 0.099(4) 0.056(4) 0.010(3) -0.001(2) -0.019(2)
O14 0.029(2) 0.050(2) 0.062(3) 0.004(2) -0.0076(19) -0.0020(19)
O15 0.038(2) 0.054(3) 0.100(4) 0.015(2) -0.024(2) -0.005(2)
O16 0.034(2) 0.077(3) 0.048(3) 0.004(2) -0.006(2) -0.005(2)
O17 0.034(2) 0.084(3) 0.062(3) 0.002(3) -0.012(2) -0.009(2)
O18 0.035(2) 0.051(2) 0.054(3) -0.005(2) -0.002(2) 0.0007(19)
O19 0.035(2) 0.066(3) 0.082(4) -0.009(2) -0.012(2) -0.008(2)
O20 0.055(3) 0.048(2) 0.083(4) -0.006(2) -0.009(2) -0.001(2)
O21 0.065(3) 0.059(3) 0.202(7) -0.012(3) -0.045(4) -0.006(3)
O22 0.043(2) 0.055(3) 0.055(3) 0.012(2) -0.008(2) -0.005(2)
O23 0.053(3) 0.191(6) 0.075(4) 0.039(4) -0.006(3) -0.035(3)
O24 0.053(3) 0.054(3) 0.093(4) 0.005(2) -0.024(3) 0.007(2)
O25 0.051(3) 0.086(3) 0.065(4) 0.020(3) -0.005(2) -0.021(3)
O26 0.032(2) 0.051(2) 0.038(3) -0.003(2) -0.0008(18) -0.0020(18)
O27 0.040(2) 0.063(3) 0.051(3) -0.013(2) -0.002(2) -0.009(2)
O28 0.027(2) 0.047(2) 0.048(3) -0.002(2) -0.0001(18) -0.0035(17)
O29 0.0231(19) 0.051(2) 0.046(3) -0.005(2) -0.0016(18) -0.0014(17)
O30 0.0238(19) 0.046(2) 0.043(3) 0.0002(19) -0.0003(17) -0.0013(17)
O31 0.0251(19) 0.041(2) 0.048(3) -0.0023(19) -0.0038(18) 0.0013(17)
O32 0.077(4) 0.132(5) 0.112(5) -0.038(4) 0.030(3) -0.025(3)
O33 0.079(4) 0.091(3) 0.077(4) -0.031(3) 0.013(3) -0.037(3)

loop_
_atom_type_symbol
_atom_type_description
_atom_type_scat_dispersion_real
_atom_type_scat_dispersion_imag
_atom_type_scat_source
C C 0.0033 0.0016 'International Tables Vol C Tables 4.2.6.8 and 6.1.1.4'
H H 0.0000 0.0000 'International Tables Vol C Tables 4.2.6.8 and 6.1.1.4'
N N 0.0061 0.0033 'International Tables Vol C Tables 4.2.6.8 and 6.1.1.4'
O O 0.0106 0.0060 'International Tables Vol C Tables 4.2.6.8 and 6.1.1.4'
Co Co 0.3494 0.9721 'International Tables Vol C Tables 4.2.6.8 and 6.1.1.4'

loop_
_geom_angle_atom_site_label_1
_geom_angle_atom_site_label_2
_geom_angle_atom_site_label_3
_geom_angle
_geom_angle_site_symmetry_1
_geom_angle_site_symmetry_3
_geom_angle_publ_flag
O29 Co1 O30 94.08(15) . . ?
O29 Co1 O26 84.02(15) . . ?
O30 Co1 O26 177.48(14) . . ?
O29 Co1 O28 84.58(14) . . ?
O30 Co1 O28 85.57(15) . . ?
O26 Co1 O28 92.59(16) . . ?
O29 Co1 O1 176.47(16) . . ?
O30 Co1 O1 83.92(14) . . ?
O26 Co1 O1 98.06(15) . . ?
O28 Co1 O1 98.14(14) . . ?
O29 Co1 O31 93.28(14) . . ?
O30 Co1 O31 95.96(15) . . ?
O26 Co1 O31 85.82(15) . . ?
O28 Co1 O31 177.46(14) . . ?
O1 Co1 O31 84.05(13) . . ?
O4 Co2 O24 101.30(18) . . ?
O4 Co2 O26 89.82(16) . . ?
O24 Co2 O26 168.68(17) . . ?
O4 Co2 O22 105.04(17) . . ?
O24 Co2 O22 89.15(15) . . ?
O26 Co2 O22 89.98(13) . . ?
O4 Co2 O31 163.44(15) . . ?
O24 Co2 O31 93.71(16) . . ?
O26 Co2 O31 75.00(13) . . ?
O22 Co2 O31 81.93(14) . . ?
O4 Co2 O6 84.41(16) . . ?
O24 Co2 O6 91.61(16) . . ?
O26 Co2 O6 87.36(14) . . ?
O22 Co2 O6 170.18(16) . . ?
O31 Co2 O6 88.26(14) . . ?
O8 Co3 O5 104.78(18) . . ?
O8 Co3 O26 162.30(16) . . ?
O5 Co3 O26 90.35(16) . . ?
O8 Co3 O6 100.78(16) . . ?
O5 Co3 O6 89.29(16) . . ?
O26 Co3 O6 88.31(13) . . ?
O8 Co3 O29 91.74(16) . . ?
O5 Co3 O29 163.47(15) . . ?
O26 Co3 O29 73.24(13) . . ?
O6 Co3 O29 88.22(14) . . ?
O8 Co3 O27 85.85(16) . . ?
O5 Co3 O27 94.15(16) . . ?
O26 Co3 O27 83.92(13) . . ?
O6 Co3 O27 171.52(13) . . ?
O29 Co3 O27 86.29(14) . . ?
O9 Co4 O10 103.18(17) . . ?
O9 Co4 O12 101.62(17) . . ?
O10 Co4 O12 89.54(18) . . ?
O9 Co4 O28 162.37(16) . . ?
O10 Co4 O28 91.26(15) . . ?
O12 Co4 O28 88.39(14) . . ?
O9 Co4 O29 92.13(15) . . ?
O10 Co4 O29 164.69(15) . . ?
O12 Co4 O29 87.37(14) . . ?
O28 Co4 O29 73.67(12) . . ?
O9 Co4 O27 84.65(17) . . ?
O10 Co4 O27 94.34(17) . . ?
O12 Co4 O27 171.70(14) . . ?
O28 Co4 O27 84.20(14) . . ?
O29 Co4 O27 86.96(14) . . ?
O11 Co5 O25 101.62(18) . . ?
O11 Co5 O14 102.18(15) . . ?
O25 Co5 O14 88.44(16) . . ?
O11 Co5 O28 90.27(16) . . ?
O25 Co5 O28 167.92(16) . . ?
O14 Co5 O28 91.11(14) . . ?
O11 Co5 O12 84.97(15) . . ?
O25 Co5 O12 91.09(16) . . ?
O14 Co5 O12 172.79(14) . . ?
O28 Co5 O12 87.84(14) . . ?
O11 Co5 O30 163.59(16) . . ?
O25 Co5 O30 93.49(16) . . ?
O14 Co5 O30 84.45(13) . . ?
O28 Co5 O30 74.46(14) . . ?
O12 Co5 O30 88.39(13) . . ?
O2 Co6 O16 107.45(15) . . ?
O2 Co6 O1 88.06(14) . . ?
O16 Co6 O1 163.87(14) . . ?
O2 Co6 O14 94.03(14) . . ?
O16 Co6 O14 88.88(15) . . ?
O1 Co6 O14 94.52(14) . . ?
O2 Co6 O30 161.17(15) . . ?
O16 Co6 O30 91.20(14) . . ?
O1 Co6 O30 73.56(13) . . ?
O14 Co6 O30 83.62(13) . . ?
O2 Co6 O18 92.99(14) . . ?
O16 Co6 O18 92.18(15) . . ?
O1 Co6 O18 82.40(14) . . ?
O14 Co6 O18 172.23(13) . . ?
O30 Co6 O18 88.67(13) . . ?
O20 Co7 O18 97.64(16) . . ?
O20 Co7 O1 165.14(14) . . ?
O18 Co7 O1 84.44(13) . . ?
O20 Co7 O31 90.33(14) . . ?
O18 Co7 O31 93.83(14) . . ?
O1 Co7 O31 74.84(12) . . ?
O20 Co7 O3 91.83(15) . . ?
O18 Co7 O3 88.58(14) . . ?
O1 Co7 O3 102.94(13) . . ?
O31 Co7 O3 176.52(16) . . ?
O20 Co7 O22 89.52(16) . . ?
O18 Co7 O22 172.32(14) . . ?
O1 Co7 O22 87.92(14) . . ?
O31 Co7 O22 83.33(15) . . ?
O3 Co7 O22 93.97(15) . . ?
O2 Co8 O2 82.03(13) 3_666 . ?
O2 Co8 O15 90.95(14) 3_666 . ?
O2 Co8 O15 172.95(15) . . ?
O2 Co8 O17 97.33(15) 3_666 . ?
O2 Co8 O17 90.00(16) . . ?
O15 Co8 O17 91.54(17) . . ?
O2 Co8 O19 90.66(16) 3_666 . ?
O2 Co8 O19 91.57(15) . . ?
O15 Co8 O19 87.86(17) . . ?
O17 Co8 O19 171.99(15) . . ?
O2 Co8 O3 175.93(16) 3_666 . ?
O2 Co8 O3 96.39(13) . . ?
O15 Co8 O3 90.57(14) . . ?
O17 Co8 O3 86.39(15) . . ?
O19 Co8 O3 85.63(16) . . ?
O4 C1 O5 125.6(7) . . ?
O4 C1 C2 117.6(7) . . ?
O5 C1 C2 116.8(7) . . ?
C4' C2 C3' 115.3(16) . . ?
C4 C2 C3 112.8(12) . . ?
C4' C2 C1 109.5(12) . . ?
C4 C2 C1 112.5(9) . . ?
C3' C2 C1 106.2(11) . . ?
C3 C2 C1 115.9(9) . . ?
C4 C2 H2 104.8 . . ?
C3 C2 H2 104.8 . . ?
C1 C2 H2 104.8 . . ?
C4' C2 H2' 108.6 . . ?
C3' C2 H2' 108.6 . . ?
C1 C2 H2' 108.6 . . ?
C2 C3 H3A 109.5 . . ?
C2 C3 H3B 109.5 . . ?
H3A C3 H3B 109.5 . . ?
C2 C3 H3C 109.5 . . ?
H3A C3 H3C 109.5 . . ?
H3B C3 H3C 109.5 . . ?
C2 C3' H3'1 109.5 . . ?
C2 C3' H3'2 109.5 . . ?
H3'1 C3' H3'2 109.5 . . ?
C2 C3' H3'3 109.5 . . ?
H3'1 C3' H3'3 109.5 . . ?
H3'2 C3' H3'3 109.5 . . ?
C2 C4 H4A 109.5 . . ?
C2 C4 H4B 109.5 . . ?
H4A C4 H4B 109.5 . . ?
C2 C4 H4C 109.5 . . ?
H4A C4 H4C 109.5 . . ?
H4B C4 H4C 109.5 . . ?
C2 C4' H4'1 109.5 . . ?
C2 C4' H4'2 109.5 . . ?
H4'1 C4' H4'2 109.5 . . ?
C2 C4' H4'3 109.5 . . ?
H4'1 C4' H4'3 109.5 . . ?
H4'2 C4' H4'3 109.5 . . ?
O7 C5 O6 122.6(6) . . ?
O7 C5 C6' 118.6(10) . . ?
O6 C5 C6' 116.0(11) . . ?
O7 C5 C6 118.9(8) . . ?
O6 C5 C6 117.1(8) . . ?
C7 C6 C5 104.7(11) . . ?
C7 C6 C8 112.4(14) . . ?
C5 C6 C8 116.4(11) . . ?
C7 C6 H6 107.7 . . ?
C5 C6 H6 107.7 . . ?
C8 C6 H6 107.7 . . ?
C6 C7 H7A 109.5 . . ?
C6 C7 H7B 109.5 . . ?
H7A C7 H7B 109.5 . . ?
C6 C7 H7C 109.5 . . ?
H7A C7 H7C 109.5 . . ?
H7B C7 H7C 109.5 . . ?
C6 C8 H8A 109.5 . . ?
C6 C8 H8B 109.5 . . ?
H8A C8 H8B 109.5 . . ?
C6 C8 H8C 109.5 . . ?
H8A C8 H8C 109.5 . . ?
H8B C8 H8C 109.5 . . ?
C5 C6' C8' 105.2(16) . . ?
C5 C6' C7' 115.4(13) . . ?
C8' C6' C7' 109.7(19) . . ?
C5 C6' H6' 108.8 . . ?
C8' C6' H6' 108.8 . . ?
C7' C6' H6' 108.8 . . ?
C6' C7' H7'1 109.5 . . ?
C6' C7' H7'2 109.5 . . ?
H7'1 C7' H7'2 109.5 . . ?
C6' C7' H7'3 109.5 . . ?
H7'1 C7' H7'3 109.5 . . ?
H7'2 C7' H7'3 109.5 . . ?
C6' C8' H8'1 109.5 . . ?
C6' C8' H8'2 109.5 . . ?
H8'1 C8' H8'2 109.5 . . ?
C6' C8' H8'3 109.5 . . ?
H8'1 C8' H8'3 109.5 . . ?
H8'2 C8' H8'3 109.5 . . ?
O9 C9 O8 126.2(6) . . ?
O9 C9 C10 116.2(7) . . ?
O8 C9 C10 117.5(7) . . ?
C12 C10 C11' 111.8(16) . . ?
C12 C10 C11 131.5(10) . . ?
C12 C10 C9 116.0(7) . . ?
C11' C10 C9 113.5(12) . . ?
C11 C10 C9 112.2(10) . . ?
C12 C10 H10 91.8 . . ?
C11 C10 H10 91.8 . . ?
C9 C10 H10 91.8 . . ?
C12 C10 H10' 104.7 . . ?
C11' C10 H10' 104.7 . . ?
C9 C10 H10' 104.7 . . ?
C10 C11 H11A 109.5 . . ?
C10 C11 H11B 109.5 . . ?
H11A C11 H11B 109.5 . . ?
C10 C11 H11C 109.5 . . ?
H11A C11 H11C 109.5 . . ?
H11B C11 H11C 109.5 . . ?
C10 C11' H11D 109.5 . . ?
C10 C11' H11E 109.5 . . ?
H11D C11' H11E 109.5 . . ?
C10 C11' H11F 109.5 . . ?
H11D C11' H11F 109.5 . . ?
H11E C11' H11F 109.5 . . ?
C10 C12 H12A 109.5 . . ?
C10 C12 H12B 109.5 . . ?
H12A C12 H12B 109.5 . . ?
C10 C12 H12C 109.5 . . ?
H12A C12 H12C 109.5 . . ?
H12B C12 H12C 109.5 . . ?
O10 C13 O11 127.1(6) . . ?
O10 C13 C14 114.3(8) . . ?
O11 C13 C14 118.6(8) . . ?
O10 C13 C14' 116.0(13) . . ?
O11 C13 C14' 112.3(13) . . ?
C15 C14 C16 104.4(13) . . ?
C15 C14 C13 109.5(11) . . ?
C16 C14 C13 113.2(10) . . ?
C15 C14 H14 109.9 . . ?
C16 C14 H14 109.9 . . ?
C13 C14 H14 109.9 . . ?
C14 C15 H15A 109.5 . . ?
C14 C15 H15B 109.5 . . ?
H15A C15 H15B 109.5 . . ?
C14 C15 H15C 109.5 . . ?
H15A C15 H15C 109.5 . . ?
H15B C15 H15C 109.5 . . ?
C14 C16 H16A 109.5 . . ?
C14 C16 H16B 109.5 . . ?
H16A C16 H16B 109.5 . . ?
C14 C16 H16C 109.5 . . ?
H16A C16 H16C 109.5 . . ?
H16B C16 H16C 109.5 . . ?
C15' C14' C16' 93(3) . . ?
C15' C14' C13 93.2(19) . . ?
C16' C14' C13 115(2) . . ?
C15' C14' H14' 116.9 . . ?
C16' C14' H14' 116.9 . . ?
C13 C14' H14' 116.9 . . ?
C14' C15' H15D 109.5 . . ?
C14' C15' H15E 109.5 . . ?
H15D C15' H15E 109.5 . . ?
C14' C15' H15F 109.5 . . ?
H15D C15' H15F 109.5 . . ?
H15E C15' H15F 109.5 . . ?
C14' C16' H16D 109.5 . . ?
C14' C16' H16E 109.5 . . ?
H16D C16' H16E 109.5 . . ?
C14' C16' H16F 109.5 . . ?
H16D C16' H16F 109.5 . . ?
H16E C16' H16F 109.5 . . ?
O13 C17 O12 124.0(6) . . ?
O13 C17 C18 118.8(7) . . ?
O12 C17 C18 117.2(6) . . ?
C19 C18 C20 109.6(7) . . ?
C19 C18 C17 113.1(7) . . ?
C20 C18 C17 109.8(7) . . ?
C19 C18 H18 108.1 . . ?
C20 C18 H18 108.1 . . ?
C17 C18 H18 108.1 . . ?
C18 C19 H19A 109.5 . . ?
C18 C19 H19B 109.5 . . ?
H19A C19 H19B 109.5 . . ?
C18 C19 H19C 109.5 . . ?
H19A C19 H19C 109.5 . . ?
H19B C19 H19C 109.5 . . ?
C18 C20 H20A 109.5 . . ?
C18 C20 H20B 109.5 . . ?
H20A C20 H20B 109.5 . . ?
C18 C20 H20C 109.5 . . ?
H20A C20 H20C 109.5 . . ?
H20B C20 H20C 109.5 . . ?
O15 C21 O14 123.9(5) 3_666 . ?
O15 C21 C22 118.0(5) 3_666 . ?
O14 C21 C22 118.0(5) . . ?
C24 C22 C23 111.8(9) . . ?
C24 C22 C21 109.4(7) . . ?
C23 C22 C21 110.1(7) . . ?
C24 C22 H22 108.5 . . ?
C23 C22 H22 108.5 . . ?
C21 C22 H22 108.5 . . ?
C22 C23 H23A 109.5 . . ?
C22 C23 H23B 109.5 . . ?
H23A C23 H23B 109.5 . . ?
C22 C23 H23C 109.5 . . ?
H23A C23 H23C 109.5 . . ?
H23B C23 H23C 109.5 . . ?
C22 C24 H24A 109.5 . . ?
C22 C24 H24B 109.5 . . ?
H24A C24 H24B 109.5 . . ?
C22 C24 H24C 109.5 . . ?
H24A C24 H24C 109.5 . . ?
H24B C24 H24C 109.5 . . ?
O17 C25 O16 125.6(7) 3_666 . ?
O17 C25 C26 118.6(6) 3_666 . ?
O16 C25 C26 115.9(6) . . ?
C28' C26 C25 120.1(8) . . ?
C25 C26 C28 111.7(12) . . ?
C28' C26 C27 94.9(8) . . ?
C25 C26 C27 104.9(8) . . ?
C28 C26 C27 121.4(14) . . ?
C25 C26 H26 105.9 . . ?
C28 C26 H26 105.9 . . ?
C27 C26 H26 105.9 . . ?
C28' C26 H26' 111.8 . . ?
C25 C26 H26' 111.8 . . ?
C27 C26 H26' 111.8 . . ?
C26 C27 H27A 109.5 . . ?
C26 C27 H27B 109.5 . . ?
H27A C27 H27B 109.5 . . ?
C26 C27 H27C 109.5 . . ?
H27A C27 H27C 109.5 . . ?
H27B C27 H27C 109.5 . . ?
C26 C28 H28A 109.5 . . ?
C26 C28 H28B 109.5 . . ?
H28A C28 H28B 109.5 . . ?
C26 C28 H28C 109.5 . . ?
H28A C28 H28C 109.5 . . ?
H28B C28 H28C 109.5 . . ?
C26 C28' H28D 109.5 . . ?
C26 C28' H28E 109.5 . . ?
H28D C28' H28E 109.5 . . ?
C26 C28' H28F 109.5 . . ?
H28D C28' H28F 109.5 . . ?
H28E C28' H28F 109.5 . . ?
O19 C29 O18 124.7(6) . . ?
O19 C29 C30 117.8(8) . . ?
O18 C29 C30 117.4(8) . . ?
O19 C29 C30' 120.4(17) . . ?
O18 C29 C30' 114.8(18) . . ?
C31 C30 C32 116.0(10) . . ?
C31 C30 C29 115.0(10) . . ?
C32 C30 C29 115.3(10) . . ?
C31 C30 H30 102.5 . . ?
C32 C30 H30 102.5 . . ?
C29 C30 H30 102.5 . . ?
C30 C31 H31A 109.5 . . ?
C30 C31 H31B 109.5 . . ?
H31A C31 H31B 109.5 . . ?
C30 C31 H31C 109.5 . . ?
H31A C31 H31C 109.5 . . ?
H31B C31 H31C 109.5 . . ?
C30 C32 H32A 109.5 . . ?
C30 C32 H32B 109.5 . . ?
H32A C32 H32B 109.5 . . ?
C30 C32 H32C 109.5 . . ?
H32A C32 H32C 109.5 . . ?
H32B C32 H32C 109.5 . . ?
C31' C30' C32' 126(3) . . ?
C31' C30' C29 116(2) . . ?
C32' C30' C29 109.5(19) . . ?
C31' C30' H30' 99.3 . . ?
C32' C30' H30' 99.3 . . ?
C29 C30' H30' 99.3 . . ?
C30' C31' H31D 109.5 . . ?
C30' C31' H31E 109.5 . . ?
H31D C31' H31E 109.5 . . ?
C30' C31' H31F 109.5 . . ?
H31D C31' H31F 109.5 . . ?
H31E C31' H31F 109.5 . . ?
C30' C32' H32D 109.5 . . ?
C30' C32' H32E 109.5 . . ?
H32D C32' H32E 109.5 . . ?
C30' C32' H32F 109.5 . . ?
H32D C32' H32F 109.5 . . ?
H32E C32' H32F 109.5 . . ?
O21 C33 O20 122.7(6) . . ?
O21 C33 C34 116.7(16) . . ?
O20 C33 C34 120.3(16) . . ?
O21 C33 C34' 122.0(10) . . ?
O20 C33 C34' 114.7(11) . . ?
C33 C34 C35 114(3) . . ?
C33 C34 C36 106.1(18) . . ?
C35 C34 C36 125(4) . . ?
C33 C34 H34 103.2 . . ?
C35 C34 H34 103.2 . . ?
C36 C34 H34 103.2 . . ?
C34 C35 H35A 109.5 . . ?
C34 C35 H35B 109.5 . . ?
H35A C35 H35B 109.5 . . ?
C34 C35 H35C 109.5 . . ?
H35A C35 H35C 109.5 . . ?
H35B C35 H35C 109.5 . . ?
C34 C36 H36A 109.5 . . ?
C34 C36 H36B 109.5 . . ?
H36A C36 H36B 109.5 . . ?
C34 C36 H36C 109.5 . . ?
H36A C36 H36C 109.5 . . ?
H36B C36 H36C 109.5 . . ?
C33 C34' C36' 107.7(18) . . ?
C33 C34' C35' 102(2) . . ?
C36' C34' C35' 85(2) . . ?
C33 C34' H34' 118.7 . . ?
C36' C34' H34' 118.7 . . ?
C35' C34' H34' 118.7 . . ?
C34' C35' H35D 109.5 . . ?
C34' C35' H35E 109.5 . . ?
H35D C35' H35E 109.5 . . ?
C34' C35' H35F 109.5 . . ?
H35D C35' H35F 109.5 . . ?
H35E C35' H35F 109.5 . . ?
C34' C36' H36D 109.5 . . ?
C34' C36' H36E 109.5 . . ?
H36D C36' H36E 109.5 . . ?
C34' C36' H36F 109.5 . . ?
H36D C36' H36F 109.5 . . ?
H36E C36' H36F 109.5 . . ?
O23 C37 O22 121.0(7) . . ?
O23 C37 C38 117.9(7) . . ?
O22 C37 C38 121.1(7) . . ?
C39 C38 C37 109.7(8) . . ?
C39 C38 C40 113.3(9) . . ?
C37 C38 C40 112.7(7) . . ?
C39 C38 H38 106.9 . . ?
C37 C38 H38 106.9 . . ?
C40 C38 H38 106.9 . . ?
C38 C39 H39A 109.5 . . ?
C38 C39 H39B 109.5 . . ?
H39A C39 H39B 109.5 . . ?
C38 C39 H39C 109.5 . . ?
H39A C39 H39C 109.5 . . ?
H39B C39 H39C 109.5 . . ?
C38 C40 H40A 109.5 . . ?
C38 C40 H40B 109.5 . . ?
H40A C40 H40B 109.5 . . ?
C38 C40 H40C 109.5 . . ?
H40A C40 H40C 109.5 . . ?
H40B C40 H40C 109.5 . . ?
C43 C41 C44 113.1(5) . . ?
C43 C41 C42 111.9(5) . . ?
C44 C41 C42 111.6(5) . . ?
C43 C41 C45 105.6(5) . . ?
C44 C41 C45 107.5(5) . . ?
C42 C41 C45 106.8(5) . . ?
O26 C42 C41 114.1(5) . . ?
O26 C42 H42A 108.7 . . ?
C41 C42 H42A 108.7 . . ?
O26 C42 H42B 108.7 . . ?
C41 C42 H42B 108.7 . . ?
H42A C42 H42B 107.6 . . ?
O27 C43 C41 113.0(5) . . ?
O27 C43 H43A 109.0 . . ?
C41 C43 H43A 109.0 . . ?
O27 C43 H43B 109.0 . . ?
C41 C43 H43B 109.0 . . ?
H43A C43 H43B 107.8 . . ?
O28 C44 C41 114.1(5) . . ?
O28 C44 H44A 108.7 . . ?
C41 C44 H44A 108.7 . . ?
O28 C44 H44B 108.7 . . ?
C41 C44 H44B 108.7 . . ?
H44A C44 H44B 107.6 . . ?
C41 C45 H45A 109.5 . . ?
C41 C45 H45B 109.5 . . ?
H45A C45 H45B 109.5 . . ?
C41 C45 H45C 109.5 . . ?
H45A C45 H45C 109.5 . . ?
H45B C45 H45C 109.5 . . ?
C49 C46 C47 110.7(5) . . ?
C49 C46 C50 107.3(5) . . ?
C47 C46 C50 108.0(4) . . ?
C49 C46 C48 113.1(4) . . ?
C47 C46 C48 111.0(4) . . ?
C50 C46 C48 106.4(5) . . ?
O29 C47 C46 113.5(4) . . ?
O29 C47 H47A 108.9 . . ?
C46 C47 H47A 108.9 . . ?
O29 C47 H47B 108.9 . . ?
C46 C47 H47B 108.9 . . ?
H47A C47 H47B 107.7 . . ?
O30 C48 C46 112.8(5) . . ?
O30 C48 H48A 109.0 . . ?
C46 C48 H48A 109.0 . . ?
O30 C48 H48B 109.0 . . ?
C46 C48 H48B 109.0 . . ?
H48A C48 H48B 107.8 . . ?
O31 C49 C46 114.2(4) . . ?
O31 C49 H49A 108.7 . . ?
C46 C49 H49A 108.7 . . ?
O31 C49 H49B 108.7 . . ?
C46 C49 H49B 108.7 . . ?
H49A C49 H49B 107.6 . . ?
C46 C50 H50A 109.5 . . ?
C46 C50 H50B 109.5 . . ?
H50A C50 H50B 109.5 . . ?
C46 C50 H50C 109.5 . . ?
H50A C50 H50C 109.5 . . ?
H50B C50 H50C 109.5 . . ?
C52 C51 H51A 109.5 . . ?
C52 C51 H51B 109.5 . . ?
H51A C51 H51B 109.5 . . ?
C52 C51 H51C 109.5 . . ?
H51A C51 H51C 109.5 . . ?
H51B C51 H51C 109.5 . . ?
N1 C52 C51 172(3) . . ?
Co1 O1 Co6 102.05(16) . . ?
Co1 O1 Co7 100.73(14) . . ?
Co6 O1 Co7 97.15(14) . . ?
Co1 O1 H1 117.8 . . ?
Co6 O1 H1 117.8 . . ?
Co7 O1 H1 117.8 . . ?
Co6 O2 Co8 109.78(17) . 3_666 ?
Co6 O2 Co8 124.56(17) . . ?
Co8 O2 Co8 97.97(13) 3_666 . ?
Co6 O2 H2A 107.8 . . ?
Co8 O2 H2A 107.8 3_666 . ?
Co8 O2 H2A 107.8 . . ?
Co7 O3 Co8 120.03(17) . . ?
Co7 O3 H3D 107.3 . . ?
Co8 O3 H3D 107.3 . . ?
Co7 O3 H3E 107.3 . . ?
Co8 O3 H3E 107.3 . . ?
H3D O3 H3E 106.9 . . ?
C1 O4 Co2 130.4(5) . . ?
C1 O5 Co3 125.8(4) . . ?
C5 O6 Co3 137.6(4) . . ?
C5 O6 Co2 127.3(4) . . ?
Co3 O6 Co2 90.17(15) . . ?
C9 O8 Co3 128.9(4) . . ?
C9 O9 Co4 129.4(4) . . ?
C13 O10 Co4 125.3(4) . . ?
C13 O11 Co5 129.4(4) . . ?
C17 O12 Co4 138.5(4) . . ?
C17 O12 Co5 128.1(4) . . ?
Co4 O12 Co5 90.18(17) . . ?
C21 O14 Co5 130.7(4) . . ?
C21 O14 Co6 122.5(3) . . ?
Co5 O14 Co6 96.55(14) . . ?
C21 O15 Co8 139.6(4) 3_666 . ?
C25 O16 Co6 128.8(4) . . ?
C25 O17 Co8 127.2(4) 3_666 . ?
C29 O18 Co7 126.9(4) . . ?
C29 O18 Co6 117.0(3) . . ?
Co7 O18 Co6 94.76(15) . . ?
C29 O19 Co8 127.3(4) . . ?
C33 O20 Co7 128.2(4) . . ?
C37 O22 Co7 127.1(4) . . ?
C37 O22 Co2 136.5(5) . . ?
Co7 O22 Co2 96.46(18) . . ?
Co2 O24 H24D 106.3(19) . . ?
Co2 O24 H24E 106.9(19) . . ?
H24D O24 H24E 116(4) . . ?
Co5 O25 H25D 108.4(19) . . ?
Co5 O25 H25E 106.7(19) . . ?
H25D O25 H25E 112(4) . . ?
C42 O26 Co1 117.4(3) . . ?
C42 O26 Co3 120.6(3) . . ?
Co1 O26 Co3 102.02(16) . . ?
C42 O26 Co2 120.4(3) . . ?
Co1 O26 Co2 100.24(16) . . ?
Co3 O26 Co2 91.24(13) . . ?
C43 O27 Co4 122.9(4) . . ?
C43 O27 Co3 121.4(4) . . ?
Co4 O27 Co3 89.51(14) . . ?
C43 O27 H27 107.0 . . ?
Co4 O27 H27 107.0 . . ?
Co3 O27 H27 107.0 . . ?
C44 O28 Co1 116.8(3) . . ?
C44 O28 Co4 121.2(3) . . ?
Co1 O28 Co4 101.22(15) . . ?
C44 O28 Co5 121.9(3) . . ?
Co1 O28 Co5 100.29(16) . . ?
Co4 O28 Co5 90.30(14) . . ?
C47 O29 Co1 116.0(3) . . ?
C47 O29 Co4 120.7(3) . . ?
Co1 O29 Co4 100.51(15) . . ?
C47 O29 Co3 121.3(3) . . ?
Co1 O29 Co3 100.71(16) . . ?
Co4 O29 Co3 93.03(14) . . ?
C48 O30 Co1 116.1(3) . . ?
C48 O30 Co5 121.2(3) . . ?
Co1 O30 Co5 99.65(15) . . ?
C48 O30 Co6 120.6(3) . . ?
Co1 O30 Co6 100.27(15) . . ?
Co5 O30 Co6 94.42(13) . . ?
C49 O31 Co1 115.2(3) . . ?
C49 O31 Co7 118.7(3) . . ?
Co1 O31 Co7 100.38(14) . . ?
C49 O31 Co2 122.9(3) . . ?
Co1 O31 Co2 98.94(16) . . ?
Co7 O31 Co2 96.48(15) . . ?
H32J O32 H32H 110(4) . . ?
H33A O33 H33B 113(5) . . ?

loop_
_geom_bond_atom_site_label_1
_geom_bond_atom_site_label_2
_geom_bond_distance
_geom_bond_site_symmetry_2
_geom_bond_publ_flag
Co1 O29 1.899(3) . ?
Co1 O30 1.902(4) . ?
Co1 O26 1.902(4) . ?
Co1 O28 1.903(3) . ?
Co1 O1 1.906(3) . ?
Co1 O31 1.910(3) . ?
Co2 O4 2.021(5) . ?
Co2 O24 2.034(4) . ?
Co2 O26 2.117(3) . ?
Co2 O22 2.135(4) . ?
Co2 O31 2.146(4) . ?
Co2 O6 2.150(4) . ?
Co3 O8 1.987(4) . ?
Co3 O5 2.002(5) . ?
Co3 O26 2.113(3) . ?
Co3 O6 2.118(4) . ?
Co3 O29 2.151(4) . ?
Co3 O27 2.224(4) . ?
Co4 O9 1.998(4) . ?
Co4 O10 2.009(4) . ?
Co4 O12 2.118(4) . ?
Co4 O28 2.122(3) . ?
Co4 O29 2.146(3) . ?
Co4 O27 2.204(4) . ?
Co5 O11 2.017(4) . ?
Co5 O25 2.069(5) . ?
Co5 O14 2.099(3) . ?
Co5 O28 2.126(4) . ?
Co5 O12 2.135(4) . ?
Co5 O30 2.146(3) . ?
Co6 O2 2.000(3) . ?
Co6 O16 2.048(4) . ?
Co6 O1 2.099(3) . ?
Co6 O14 2.127(4) . ?
Co6 O30 2.153(3) . ?
Co6 O18 2.181(3) . ?
Co7 O20 2.074(4) . ?
Co7 O18 2.096(4) . ?
Co7 O1 2.099(3) . ?
Co7 O31 2.106(3) . ?
Co7 O3 2.116(3) . ?
Co7 O22 2.117(4) . ?
Co8 O2 2.049(3) 3_666 ?
Co8 O2 2.050(3) . ?
Co8 O15 2.060(4) . ?
Co8 O17 2.110(4) . ?
Co8 O19 2.112(4) . ?
Co8 O3 2.118(3) . ?
C1 O4 1.254(7) . ?
C1 O5 1.276(7) . ?
C1 C2 1.523(10) . ?
C2 C4' 1.491(10) . ?
C2 C4 1.492(8) . ?
C2 C3' 1.494(10) . ?
C2 C3 1.497(8) . ?
C2 H2 0.9800 . ?
C2 H2' 0.9800 . ?
C3 H3A 0.9600 . ?
C3 H3B 0.9600 . ?
C3 H3C 0.9600 . ?
C3' H3'1 0.9600 . ?
C3' H3'2 0.9600 . ?
C3' H3'3 0.9600 . ?
C4 H4A 0.9600 . ?
C4 H4B 0.9600 . ?
C4 H4C 0.9600 . ?
C4' H4'1 0.9600 . ?
C4' H4'2 0.9600 . ?
C4' H4'3 0.9600 . ?
C5 O7 1.240(7) . ?
C5 O6 1.285(7) . ?
C5 C6' 1.508(14) . ?
C5 C6 1.527(12) . ?
C6 C7 1.523(13) . ?
C6 C8 1.533(13) . ?
C6 H6 0.9800 . ?
C7 H7A 0.9600 . ?
C7 H7B 0.9600 . ?
C7 H7C 0.9600 . ?
C8 H8A 0.9600 . ?
C8 H8B 0.9600 . ?
C8 H8C 0.9600 . ?
C6' C8' 1.504(15) . ?
C6' C7' 1.524(14) . ?
C6' H6' 0.9800 . ?
C7' H7'1 0.9600 . ?
C7' H7'2 0.9600 . ?
C7' H7'3 0.9600 . ?
C8' H8'1 0.9600 . ?
C8' H8'2 0.9600 . ?
C8' H8'3 0.9600 . ?
C9 O9 1.264(7) . ?
C9 O8 1.264(7) . ?
C9 C10 1.545(9) . ?
C10 C12 1.422(10) . ?
C10 C11' 1.441(15) . ?
C10 C11 1.451(13) . ?
C10 H10 0.9800 . ?
C10 H10' 0.9800 . ?
C11 H11A 0.9600 . ?
C11 H11B 0.9600 . ?
C11 H11C 0.9600 . ?
C11' H11D 0.9600 . ?
C11' H11E 0.9600 . ?
C11' H11F 0.9600 . ?
C12 H12A 0.9600 . ?
C12 H12B 0.9600 . ?
C12 H12C 0.9600 . ?
C13 O10 1.244(7) . ?
C13 O11 1.268(8) . ?
C13 C14 1.558(11) . ?
C13 C14' 1.584(17) . ?
C14 C15 1.500(14) . ?
C14 C16 1.526(12) . ?
C14 H14 0.9800 . ?
C15 H15A 0.9600 . ?
C15 H15B 0.9600 . ?
C15 H15C 0.9600 . ?
C16 H16A 0.9600 . ?
C16 H16B 0.9600 . ?
C16 H16C 0.9600 . ?
C14' C15' 1.495(17) . ?
C14' C16' 1.519(17) . ?
C14' H14' 0.9800 . ?
C15' H15D 0.9600 . ?
C15' H15E 0.9600 . ?
C15' H15F 0.9600 . ?
C16' H16D 0.9600 . ?
C16' H16E 0.9600 . ?
C16' H16F 0.9600 . ?
C17 O13 1.233(7) . ?
C17 O12 1.286(7) . ?
C17 C18 1.533(8) . ?
C18 C19 1.460(10) . ?
C18 C20 1.502(10) . ?
C18 H18 0.9800 . ?
C19 H19A 0.9600 . ?
C19 H19B 0.9600 . ?
C19 H19C 0.9600 . ?
C20 H20A 0.9600 . ?
C20 H20B 0.9600 . ?
C20 H20C 0.9600 . ?
C21 O15 1.231(6) 3_666 ?
C21 O14 1.292(6) . ?
C21 C22 1.531(8) . ?
C22 C24 1.425(11) . ?
C22 C23 1.498(11) . ?
C22 H22 0.9800 . ?
C23 H23A 0.9600 . ?
C23 H23B 0.9600 . ?
C23 H23C 0.9600 . ?
C24 H24A 0.9600 . ?
C24 H24B 0.9600 . ?
C24 H24C 0.9600 . ?
C25 O17 1.240(7) 3_666 ?
C25 O16 1.270(7) . ?
C25 C26 1.512(10) . ?
C26 C28' 1.470(12) . ?
C26 C28 1.520(17) . ?
C26 C27 1.515(12) . ?
C26 H26 0.9800 . ?
C26 H26' 0.9800 . ?
C27 H27A 0.9600 . ?
C27 H27B 0.9600 . ?
C27 H27C 0.9600 . ?
C28 H28A 0.9600 . ?
C28 H28B 0.9600 . ?
C28 H28C 0.9600 . ?
C28' H28D 0.9600 . ?
C28' H28E 0.9600 . ?
C28' H28F 0.9600 . ?
C29 O19 1.236(7) . ?
C29 O18 1.294(7) . ?
C29 C30 1.494(11) . ?
C29 C30' 1.490(17) . ?
C30 C31 1.449(12) . ?
C30 C32 1.473(12) . ?
C30 H30 0.9800 . ?
C31 H31A 0.9600 . ?
C31 H31B 0.9600 . ?
C31 H31C 0.9600 . ?
C32 H32A 0.9600 . ?
C32 H32B 0.9600 . ?
C32 H32C 0.9600 . ?
C30' C31' 1.455(16) . ?
C30' C32' 1.461(16) . ?
C30' H30' 0.9800 . ?
C31' H31D 0.9600 . ?
C31' H31E 0.9600 . ?
C31' H31F 0.9600 . ?
C32' H32D 0.9600 . ?
C32' H32E 0.9600 . ?
C32' H32F 0.9600 . ?
C33 O21 1.223(7) . ?
C33 O20 1.263(7) . ?
C33 C34 1.534(16) . ?
C33 C34' 1.538(14) . ?
C34 C35 1.57(2) . ?
C34 C36 1.57(3) . ?
C34 H34 0.9800 . ?
C35 H35A 0.9600 . ?
C35 H35B 0.9600 . ?
C35 H35C 0.9600 . ?
C36 H36A 0.9600 . ?
C36 H36B 0.9600 . ?
C36 H36C 0.9600 . ?
C34' C36' 1.57(3) . ?
C34' C35' 1.57(2) . ?
C34' H34' 0.9800 . ?
C35' H35D 0.9600 . ?
C35' H35E 0.9600 . ?
C35' H35F 0.9600 . ?
C36' H36D 0.9600 . ?
C36' H36E 0.9600 . ?
C36' H36F 0.9600 . ?
C37 O23 1.240(7) . ?
C37 O22 1.266(8) . ?
C37 C38 1.505(10) . ?
C38 C39 1.447(10) . ?
C38 C40 1.537(11) . ?
C38 H38 0.9800 . ?
C39 H39A 0.9600 . ?
C39 H39B 0.9600 . ?
C39 H39C 0.9600 . ?
C40 H40A 0.9600 . ?
C40 H40B 0.9600 . ?
C40 H40C 0.9600 . ?
C41 C43 1.522(7) . ?
C41 C44 1.532(8) . ?
C41 C42 1.537(8) . ?
C41 C45 1.540(8) . ?
C42 O26 1.420(6) . ?
C42 H42A 0.9700 . ?
C42 H42B 0.9700 . ?
C43 O27 1.442(7) . ?
C43 H43A 0.9700 . ?
C43 H43B 0.9700 . ?
C44 O28 1.428(6) . ?
C44 H44A 0.9700 . ?
C44 H44B 0.9700 . ?
C45 H45A 0.9600 . ?
C45 H45B 0.9600 . ?
C45 H45C 0.9600 . ?
C46 C49 1.498(7) . ?
C46 C47 1.532(7) . ?
C46 C50 1.536(8) . ?
C46 C48 1.546(7) . ?
C47 O29 1.430(6) . ?
C47 H47A 0.9700 . ?
C47 H47B 0.9700 . ?
C48 O30 1.438(6) . ?
C48 H48A 0.9700 . ?
C48 H48B 0.9700 . ?
C49 O31 1.438(6) . ?
C49 H49A 0.9700 . ?
C49 H49B 0.9700 . ?
C50 H50A 0.9600 . ?
C50 H50B 0.9600 . ?
C50 H50C 0.9600 . ?
C51 C52 1.31(2) . ?
C51 H51A 0.9600 . ?
C51 H51B 0.9600 . ?
C51 H51C 0.9600 . ?
C52 N1 1.01(2) . ?
O1 H1 0.8300 . ?
O2 Co8 2.049(3) 3_666 ?
O2 H2A 0.8300 . ?
O3 H3D 0.8500 . ?
O3 H3E 0.8500 . ?
O15 C21 1.231(6) 3_666 ?
O17 C25 1.240(7) 3_666 ?
O24 H24D 0.842(19) . ?
O24 H24E 0.843(19) . ?
O25 H25D 0.854(19) . ?
O25 H25E 0.862(19) . ?
O27 H27 0.8300 . ?
O32 H32J 0.855(19) . ?
O32 H32H 0.887(15) . ?
O33 H33A 0.86(2) . ?
O33 H33B 0.854(19) . ?

loop_
_geom_hbond_atom_site_label_D
_geom_hbond_atom_site_label_H
_geom_hbond_atom_site_label_A
_geom_hbond_distance_DH
_geom_hbond_distance_HA
_geom_hbond_distance_DA
_geom_hbond_angle_DHA
_geom_hbond_site_symmetry_A
O1 H1 O32 0.83 2.04 2.796(6) 151.5 .
O2 H2A O32 0.83 2.27 3.029(7) 151.4 .
O3 H3D O23 0.85 1.83 2.577(6) 145.3 .
O3 H3E O21 0.85 1.78 2.558(6) 151.5 .
O24 H24D O7 0.842(19) 1.88(3) 2.665(6) 154(4) .
O24 H24E O20 0.843(19) 1.99(3) 2.754(5) 151(5) .
O25 H25D O16 0.854(19) 2.04(2) 2.844(5) 155(3) .
O25 H25E O13 0.862(19) 1.86(2) 2.677(6) 157(3) .
O27 H27 O33 0.83 1.80 2.596(6) 161.5 .
O32 H32H O17 0.887(15) 2.135(15) 2.992(6) 162(2) .
O32 H32J N1 0.855(19) 2.07(2) 2.819(16) 146(5) .
O33 H33A O13 0.86(2) 1.99(3) 2.834(7) 165(8) 4_576
O33 H33B O7 0.854(19) 2.124(19) 2.862(6) 145(4) 2_756
